data_7040206
loop_
_publ_author_name
'Saad, Fawaz A.'
'Knight, James C.'
'Kariuki, Benson M.'
'Amoroso, Angelo J.'

_publ_section_title
;
 Co-ordination behaviour of a novel tristhiourea tripodal ligand;
 structural variations in a series of transition metal complexes.
;
_journal_issue 25
_journal_name_full 'Dalton transactions (Cambridge, England : 2003)'
_journal_page_first 10280
_journal_page_last 10288
_journal_paper_doi 10.1039/c6dt01148a
_journal_volume 45
_journal_year 2016
_chemical_formula_sum 'C42 H36.5 Cd Cl2 N10 O11.25 S3'
_chemical_formula_weight 1140.79
_chemical_name_systematic
;
 ?
;
_space_group_crystal_system trigonal
_space_group_IT_number 148
_space_group_name_Hall '-R 3'
_space_group_name_H-M_alt 'R -3 :H'
_symmetry_space_group_name_Hall '-R 3'
_symmetry_space_group_name_H-M 'R -3 :H'
_atom_sites_solution_hydrogens geom
_audit_creation_method SHELXL-2013
_audit_update_record
;
2016-03-22 deposited with the CCDC.
2016-05-20 downloaded from the CCDC.
;
_cell_angle_alpha 90
_cell_angle_beta 90
_cell_angle_gamma 120
_cell_formula_units_Z 6
_cell_length_a 13.8780(17)
_cell_length_b 13.8780(17)
_cell_length_c 43.257(8)
_cell_measurement_reflns_used 1023
_cell_measurement_temperature 150(2)
_cell_measurement_theta_max 25.242
_cell_measurement_theta_min 2.825
_cell_volume 7215.1(18)
_computing_cell_refinement 'HKL Scalepack (Otwinowski & Minor 1997)'
_computing_data_collection 'Collect (Nonius BV, 1997-2000)'
_computing_data_reduction 'HKL Denzo and Scalepack (Otwinowski & Minor 1997)'
_computing_molecular_graphics 'Ortep-3 for Windows (Farrugia, 1997)'
_computing_publication_material 'WinGX publication routines (Farrugia, 1999)'
_computing_structure_refinement 'SHELXL-2013 (Sheldrick, 2013)'
_computing_structure_solution 'SHELXS-86 (Sheldrick, 1986)'
_diffrn_ambient_temperature 150(2)
_diffrn_measured_fraction_theta_full 0.981
_diffrn_measured_fraction_theta_max 0.806
_diffrn_measurement_device_type KappaCCD
_diffrn_measurement_method CCD
_diffrn_radiation_type MoK\a
_diffrn_radiation_wavelength 0.71073
_diffrn_reflns_av_R_equivalents 0.1115
_diffrn_reflns_av_unetI/netI 0.2631
_diffrn_reflns_Laue_measured_fraction_full 0.981
_diffrn_reflns_Laue_measured_fraction_max 0.806
_diffrn_reflns_limit_h_max 16
_diffrn_reflns_limit_h_min -9
_diffrn_reflns_limit_k_max 13
_diffrn_reflns_limit_k_min -13
_diffrn_reflns_limit_l_max 51
_diffrn_reflns_limit_l_min -55
_diffrn_reflns_number 7891
_diffrn_reflns_point_group_measured_fraction_full 0.981
_diffrn_reflns_point_group_measured_fraction_max 0.806
_diffrn_reflns_theta_full 25.242
_diffrn_reflns_theta_max 27.523
_diffrn_reflns_theta_min 2.825
_diffrn_source 'fine-focus sealed tube'
_exptl_absorpt_coefficient_mu 0.765
_exptl_absorpt_correction_T_max 0.985
_exptl_absorpt_correction_T_min 0.862
_exptl_absorpt_correction_type empirical
_exptl_absorpt_process_details sadabs
_exptl_crystal_colour colourless
_exptl_crystal_density_diffrn 1.575
_exptl_crystal_description plate
_exptl_crystal_F_000 3471
_exptl_crystal_size_max 0.200
_exptl_crystal_size_mid 0.040
_exptl_crystal_size_min 0.020
_refine_diff_density_max 0.792
_refine_diff_density_min -0.934
_refine_diff_density_rms 0.159
_refine_ls_extinction_method none
_refine_ls_goodness_of_fit_ref 1.018
_refine_ls_hydrogen_treatment constr
_refine_ls_matrix_type full
_refine_ls_number_parameters 210
_refine_ls_number_reflns 2976
_refine_ls_number_restraints 30
_refine_ls_restrained_S_all 1.020
_refine_ls_R_factor_all 0.0925
_refine_ls_R_factor_gt 0.0844
_refine_ls_shift/su_max 0.008
_refine_ls_shift/su_mean 0.002
_refine_ls_structure_factor_coef Fsqd
_refine_ls_weighting_details 'w=1/[\s^2^(Fo^2^)+(0.1069P)^2^] where P=(Fo^2^+2Fc^2^)/3'
_refine_ls_weighting_scheme calc
_refine_ls_wR_factor_gt 0.2064
_refine_ls_wR_factor_ref 0.2295
_reflns_Friedel_coverage 0.000
_reflns_number_gt 1099
_reflns_number_total 2976
_reflns_threshold_expression 'I > 2\s(I)'
_cod_data_source_file c6dt01148a2.cif
_cod_data_source_block aja0838
_cod_original_cell_volume 7215(2)
_cod_original_formula_sum 'C42 H36.50 Cd Cl2 N10 O11.25 S3'
_cod_database_code 7040206
_shelx_space_group_comment
;
The symmetry employed for this shelxl refinement is uniquely defined
by the following loop, which should always be used as a source of
symmetry information in preference to the above space-group names.
They are only intended as comments.
;
_shelx_estimated_absorpt_t_min 0.862
_shelx_estimated_absorpt_t_max 0.985
_shelxl_version_number 2013-4

loop_
_space_group_symop_operation_xyz
'x, y, z'
'-y, x-y, z'
'-x+y, -x, z'
'x+2/3, y+1/3, z+1/3'
'-y+2/3, x-y+1/3, z+1/3'
'-x+y+2/3, -x+1/3, z+1/3'
'x+1/3, y+2/3, z+2/3'
'-y+1/3, x-y+2/3, z+2/3'
'-x+y+1/3, -x+2/3, z+2/3'
'-x, -y, -z'
'y, -x+y, -z'
'x-y, x, -z'
'-x+2/3, -y+1/3, -z+1/3'
'y+2/3, -x+y+1/3, -z+1/3'
'x-y+2/3, x+1/3, -z+1/3'
'-x+1/3, -y+2/3, -z+2/3'
'y+1/3, -x+y+2/3, -z+2/3'
'x-y+1/3, x+2/3, -z+2/3'

loop_
_atom_site_label
_atom_site_type_symbol
_atom_site_fract_x
_atom_site_fract_y
_atom_site_fract_z
_atom_site_U_iso_or_equiv
_atom_site_adp_type
_atom_site_occupancy
_atom_site_site_symmetry_order
_atom_site_calc_flag
_atom_site_refinement_flags_posn
_atom_site_refinement_flags_adp
_atom_site_refinement_flags_occupancy
C1 C 0.0726(4) 0.1126(4) 0.27414(16) 0.0452(14) Uani 1 1 d . U .
H1A H 0.1507 0.1310 0.2712 0.054 Uiso 1 1 calc R U .
H1B H 0.0607 0.1159 0.2966 0.054 Uiso 1 1 calc R U .
C2 C 0.0564(5) 0.1988(5) 0.25829(19) 0.0499(15) Uani 1 1 d . U .
C3 C 0.0712(5) 0.2945(5) 0.27278(18) 0.0507(16) Uani 1 1 d . . .
H3 H 0.0831 0.3029 0.2945 0.061 Uiso 1 1 calc R U .
C4 C 0.0689(6) 0.3763(5) 0.2561(2) 0.062(2) Uani 1 1 d . . .
H4 H 0.0826 0.4430 0.2660 0.074 Uiso 1 1 calc R U .
C5 C 0.0464(6) 0.3627(5) 0.22450(18) 0.0524(17) Uani 1 1 d . . .
H5 H 0.0399 0.4174 0.2129 0.063 Uiso 1 1 calc R U .
C6 C 0.0338(4) 0.2673(5) 0.21037(15) 0.0408(13) Uani 1 1 d . . .
C7 C -0.0450(5) 0.1679(5) 0.16089(19) 0.0489(16) Uani 1 1 d . . .
C8 C 0.0142(5) 0.2846(5) 0.11379(18) 0.0462(14) Uani 1 1 d . U .
C9 C -0.0068(5) 0.2834(4) 0.08014(17) 0.0427(14) Uani 1 1 d . U .
C10 C -0.0983(5) 0.1945(6) 0.06603(17) 0.0548(17) Uani 1 1 d . . .
H10 H -0.1498 0.1328 0.0781 0.066 Uiso 1 1 calc R U .
C11 C -0.1142(6) 0.1959(6) 0.03472(18) 0.0612(19) Uani 1 1 d . . .
H11 H -0.1754 0.1340 0.0251 0.073 Uiso 1 1 calc R U .
C12 C -0.0422(7) 0.2862(7) 0.0172(2) 0.075(2) Uani 1 1 d . . .
H12 H -0.0545 0.2873 -0.0043 0.089 Uiso 1 1 calc R U .
C13 C 0.0494(5) 0.3768(6) 0.0313(2) 0.0599(19) Uani 1 1 d . . .
H13 H 0.0992 0.4398 0.0194 0.072 Uiso 1 1 calc R U .
C14 C 0.0663(6) 0.3734(6) 0.06272(19) 0.0561(17) Uani 1 1 d . . .
H14 H 0.1290 0.4338 0.0723 0.067 Uiso 1 1 calc R U .
N1 N 0.0000 0.0000 0.26353(18) 0.0380(19) Uani 1 3 d S T P
N2 N 0.0386(3) 0.1866(4) 0.22666(13) 0.0404(11) Uani 1 1 d . U .
N3 N 0.0233(4) 0.2547(4) 0.17747(12) 0.0401(11) Uani 1 1 d . . .
H3A H 0.0696 0.3139 0.1668 0.048 Uiso 1 1 calc R U .
N4 N -0.0403(4) 0.1875(4) 0.12919(14) 0.0482(14) Uani 1 1 d . . .
H4A H -0.0783 0.1280 0.1176 0.058 Uiso 1 1 calc R U .
O1 O 0.0804(4) 0.3734(4) 0.12745(12) 0.0720(15) Uani 1 1 d . . .
O2 O 0.2370(5) 0.6669(5) 0.02275(16) 0.0850(18) Uani 1 1 d . . .
O3 O 0.3333 0.6667 0.0663(3) 0.118(4) Uani 1 3 d S T P
O4 O 0.0000 0.0000 0.0454(3) 0.126(5) Uani 1 3 d S T P
O5 O -0.1029(4) -0.0154(4) 0.09211(15) 0.0765(17) Uani 1 1 d . . .
O6 O 0.3333 0.6667 0.1667 0.102(11) Uani 0.5 6 d S T P
S1 S -0.13369(11) 0.04177(12) 0.17356(4) 0.0417(5) Uani 1 1 d . . .
Cl1 Cl 0.3333 0.6667 0.03322(8) 0.0525(8) Uani 1 3 d S T P
Cl2 Cl 0.0000 0.0000 0.08153(11) 0.0767(11) Uani 1 3 d S T P
Cd1 Cd 0.0000 0.0000 0.20809(2) 0.0340(4) Uani 1 3 d S T P

loop_
_atom_site_aniso_label
_atom_site_aniso_U_11
_atom_site_aniso_U_22
_atom_site_aniso_U_33
_atom_site_aniso_U_23
_atom_site_aniso_U_13
_atom_site_aniso_U_12
C1 0.0468(16) 0.0444(17) 0.0424(18) 0.0007(10) -0.0018(10) 0.0213(11)
C2 0.0494(17) 0.0499(17) 0.0483(18) -0.0019(10) -0.0001(10) 0.0232(11)
C3 0.047(3) 0.043(3) 0.048(5) -0.011(3) 0.007(3) 0.012(2)
C4 0.082(5) 0.036(3) 0.060(6) -0.024(3) 0.003(4) 0.024(3)
C5 0.078(4) 0.053(3) 0.035(4) -0.002(3) 0.011(3) 0.038(3)
C6 0.040(3) 0.057(3) 0.028(3) 0.000(3) -0.001(3) 0.026(3)
C7 0.044(3) 0.052(3) 0.053(5) -0.015(3) -0.014(3) 0.025(3)
C8 0.0454(16) 0.0463(16) 0.0453(18) 0.0001(10) 0.0001(10) 0.0217(11)
C9 0.0431(16) 0.0431(16) 0.0405(17) 0.0001(9) -0.0008(9) 0.0204(11)
C10 0.052(3) 0.071(4) 0.037(4) 0.029(3) 0.005(3) 0.028(3)
C11 0.075(4) 0.072(4) 0.040(5) 0.012(4) 0.003(4) 0.039(4)
C12 0.089(5) 0.112(6) 0.027(4) 0.018(4) 0.007(4) 0.053(5)
C13 0.044(3) 0.079(4) 0.044(5) 0.012(4) 0.005(3) 0.021(3)
C14 0.064(4) 0.068(4) 0.042(5) 0.003(3) -0.002(3) 0.038(3)
N1 0.048(3) 0.048(3) 0.017(5) 0.000 0.000 0.0242(13)
N2 0.0412(13) 0.0406(14) 0.0394(15) -0.0001(9) 0.0014(9) 0.0204(10)
N3 0.051(3) 0.052(3) 0.019(3) 0.009(2) 0.006(2) 0.028(2)
N4 0.052(3) 0.039(2) 0.044(4) 0.004(2) -0.006(2) 0.015(2)
O1 0.094(4) 0.056(3) 0.034(3) 0.015(2) -0.003(3) 0.014(2)
O2 0.073(3) 0.100(4) 0.083(5) -0.010(4) -0.020(3) 0.044(3)
O3 0.153(7) 0.153(7) 0.049(9) 0.000 0.000 0.076(3)
O4 0.153(7) 0.153(7) 0.072(11) 0.000 0.000 0.077(4)
O5 0.065(3) 0.084(3) 0.086(5) -0.007(3) -0.007(3) 0.041(3)
O6 0.102(14) 0.102(14) 0.10(3) 0.000 0.000 0.051(7)
S1 0.0441(8) 0.0506(9) 0.0286(10) 0.0022(7) -0.0017(6) 0.0223(6)
Cl1 0.0651(11) 0.0651(11) 0.0271(17) 0.000 0.000 0.0326(5)
Cl2 0.0758(14) 0.0758(14) 0.079(3) 0.000 0.000 0.0379(7)
Cd1 0.0432(5) 0.0432(5) 0.0157(5) 0.000 0.000 0.0216(2)

loop_
_atom_type_symbol
_atom_type_description
_atom_type_scat_dispersion_real
_atom_type_scat_dispersion_imag
_atom_type_scat_source
C C 0.0033 0.0016 'International Tables Vol C Tables 4.2.6.8 and 6.1.1.4'
H H 0.0000 0.0000 'International Tables Vol C Tables 4.2.6.8 and 6.1.1.4'
N N 0.0061 0.0033 'International Tables Vol C Tables 4.2.6.8 and 6.1.1.4'
O O 0.0106 0.0060 'International Tables Vol C Tables 4.2.6.8 and 6.1.1.4'
S S 0.1246 0.1234 'International Tables Vol C Tables 4.2.6.8 and 6.1.1.4'
Cl Cl 0.1484 0.1585 'International Tables Vol C Tables 4.2.6.8 and 6.1.1.4'
Cd Cd -0.8075 1.2024 'International Tables Vol C Tables 4.2.6.8 and 6.1.1.4'

loop_
_geom_angle_atom_site_label_1
_geom_angle_atom_site_label_2
_geom_angle_atom_site_label_3
_geom_angle
_geom_angle_site_symmetry_1
_geom_angle_site_symmetry_3
N1 C1 C2 114.7(5) . .
N2 C2 C3 119.7(6) . .
N2 C2 C1 116.4(6) . .
C3 C2 C1 123.4(7) . .
C4 C3 C2 120.4(7) . .
C3 C4 C5 120.4(6) . .
C6 C5 C4 118.3(6) . .
N2 C6 C5 121.7(6) . .
N2 C6 N3 117.4(5) . .
C5 C6 N3 120.7(5) . .
N3 C7 N4 114.7(6) . .
N3 C7 S1 127.2(6) . .
N4 C7 S1 118.1(4) . .
O1 C8 N4 121.2(7) . .
O1 C8 C9 121.1(6) . .
N4 C8 C9 117.7(5) . .
C14 C9 C10 119.8(7) . .
C14 C9 C8 118.4(6) . .
C10 C9 C8 121.8(6) . .
C11 C10 C9 120.1(6) . .
C10 C11 C12 120.4(7) . .
C11 C12 C13 119.9(8) . .
C14 C13 C12 119.3(7) . .
C9 C14 C13 120.6(7) . .
C1 N1 C1 110.4(4) 3 .
C1 N1 C1 110.4(4) 3 2
C1 N1 C1 110.4(4) . 2
C1 N1 Cd1 108.5(4) 3 .
C1 N1 Cd1 108.5(4) . .
C1 N1 Cd1 108.5(4) 2 .
C6 N2 C2 119.5(5) . .
C6 N2 Cd1 128.1(4) . .
C2 N2 Cd1 112.1(4) . .
C7 N3 C6 129.6(6) . .
C8 N4 C7 129.0(6) . .
C7 S1 Cd1 100.7(2) . .
O2 Cl1 O2 110.2(3) . 2_665
O2 Cl1 O2 110.2(3) . 3_565
O2 Cl1 O2 110.2(3) 2_665 3_565
O2 Cl1 O3 108.7(3) . .
O2 Cl1 O3 108.7(3) 2_665 .
O2 Cl1 O3 108.7(3) 3_565 .
O5 Cl2 O5 110.0(3) 3 2
O5 Cl2 O5 110.0(3) 3 .
O5 Cl2 O5 110.0(3) 2 .
O5 Cl2 O4 108.9(3) 3 .
O5 Cl2 O4 108.9(3) 2 .
O5 Cl2 O4 108.9(3) . .
N1 Cd1 N2 71.26(13) . 2
N1 Cd1 N2 71.26(13) . 3
N2 Cd1 N2 110.19(13) 2 3
N1 Cd1 N2 71.26(13) . .
N2 Cd1 N2 110.19(13) 2 .
N2 Cd1 N2 110.19(13) 3 .
N1 Cd1 S1 124.13(4) . .
N2 Cd1 S1 79.08(11) 2 .
N2 Cd1 S1 164.52(14) 3 .
N2 Cd1 S1 76.50(12) . .
N1 Cd1 S1 124.13(4) . 2
N2 Cd1 S1 76.50(12) 2 2
N2 Cd1 S1 79.08(11) 3 2
N2 Cd1 S1 164.52(14) . 2
S1 Cd1 S1 91.59(5) . 2
N1 Cd1 S1 124.13(4) . 3
N2 Cd1 S1 164.52(14) 2 3
N2 Cd1 S1 76.50(12) 3 3
N2 Cd1 S1 79.08(11) . 3
S1 Cd1 S1 91.59(5) . 3
S1 Cd1 S1 91.59(5) 2 3

loop_
_geom_bond_atom_site_label_1
_geom_bond_atom_site_label_2
_geom_bond_distance
_geom_bond_site_symmetry_2
C1 N1 1.447(6) .
C1 C2 1.490(8) .
C2 N2 1.386(9) .
C2 C3 1.388(9) .
C3 C4 1.359(9) .
C4 C5 1.393(10) .
C5 C6 1.388(8) .
C6 N2 1.353(7) .
C6 N3 1.433(8) .
C7 N3 1.312(7) .
C7 N4 1.393(9) .
C7 S1 1.651(7) .
C8 O1 1.257(7) .
C8 N4 1.347(8) .
C8 C9 1.483(10) .
C9 C14 1.375(9) .
C9 C10 1.393(9) .
C10 C11 1.374(10) .
C11 C12 1.374(10) .
C12 C13 1.404(10) .
C13 C14 1.383(10) .
N1 C1 1.447(6) 3
N1 C1 1.447(6) 2
N1 Cd1 2.398(8) .
N2 Cd1 2.500(5) .
O2 Cl1 1.413(5) .
O3 Cl1 1.433(13) .
O4 Cl2 1.564(15) .
O5 Cl2 1.411(5) .
S1 Cd1 2.6617(16) .
Cl1 O2 1.413(5) 2_665
Cl1 O2 1.413(6) 3_565
Cl2 O5 1.411(5) 3
Cl2 O5 1.411(5) 2
Cd1 N2 2.500(5) 2
Cd1 N2 2.500(5) 3
Cd1 S1 2.6617(16) 2
Cd1 S1 2.6617(16) 3
